data_2205867
loop_
_publ_author_name
'Banerjee, Kaushik'
'Ligon, Axel Patrick'
'Sch\"urmann, Markus'
'Preut, Hans'
'Spiteller, Michael'

_publ_section_title
;(<i>E,E</i>)-\a-(Methoxyimino)-2-[({1-[3-(trifluoromethyl)phenyl]ethylidene}amino)oxymethyl]benzeneacetic
 acid
;
_journal_issue 6
_journal_name_full 'Acta Crystallographica Section E'
_journal_page_first o1528
_journal_page_last o1529
_journal_paper_doi 10.1107/S1600536805012900
_journal_volume 61
_journal_year 2005
_chemical_formula_iupac 'C19 H17 F3 N2 O4'
_chemical_formula_moiety 'C19 H17 F3 N2 O4'
_chemical_formula_sum 'C19 H17 F3 N2 O4'
_chemical_formula_weight 394.35
_chemical_name_systematic
;
(E,E)-\a-(Methoxyimino)-2-[({1-[3-(trifluoromethyl)phenyl]ethyl-
idene}amino)oxymethyl]benzeneacetic acid
;
_space_group_IT_number 14
_symmetry_cell_setting monoclinic
_symmetry_space_group_name_Hall '-P 2ybc'
_symmetry_space_group_name_H-M 'P 1 21/c 1'
_atom_sites_solution_hydrogens geom
_atom_sites_solution_primary direct
_atom_sites_solution_secondary difmap
_audit_creation_method SHELXL-97
_cell_angle_alpha 90.00
_cell_angle_beta 106.983(7)
_cell_angle_gamma 90.00
_cell_formula_units_Z 4
_cell_length_a 13.6953(14)
_cell_length_b 9.0282(15)
_cell_length_c 16.302(2)
_cell_measurement_reflns_used 10735
_cell_measurement_temperature 291.0(10)
_cell_measurement_theta_max 25.35
_cell_measurement_theta_min 3.11
_cell_volume 1927.7(5)
_computing_cell_refinement
;
DENZO and SCALEPACK (Otwinowski & Minor, 1997)
;
_computing_data_collection 'COLLECT (Nonius, 1998)'
_computing_data_reduction
;
DENZO and SCALEPACK
;
_computing_molecular_graphics 'SHELXTL-Plus (Sheldrick, 1991)'
_computing_publication_material
;
SHELXL97, PARST (Nardelli, 1995) and PLATON (Spek, 2001)
;
_computing_structure_refinement 'SHELXL97 (Sheldrick, 1997)'
_computing_structure_solution 'SHELXS97 (Sheldrick, 1990)'
_diffrn_ambient_temperature 291.0(10)
_diffrn_detector_area_resol_mean '19 vertical, 18 horizontal'
_diffrn_measured_fraction_theta_full 0.990
_diffrn_measured_fraction_theta_max 0.990
_diffrn_measurement_device_type 'Nonius KappaCCD'
_diffrn_measurement_method
;
92 frames via \w-rotation (\D\w=2\%) and two times 150 s per frame
(two sets at different \k-angles)
;
_diffrn_radiation_monochromator graphite
_diffrn_radiation_source 'fine-focus sealed tube'
_diffrn_radiation_type MoK\a
_diffrn_radiation_wavelength 0.71073
_diffrn_reflns_av_R_equivalents 0.028
_diffrn_reflns_av_sigmaI/netI 0.1639
_diffrn_reflns_limit_h_max 16
_diffrn_reflns_limit_h_min -16
_diffrn_reflns_limit_k_max 10
_diffrn_reflns_limit_k_min -10
_diffrn_reflns_limit_l_max 18
_diffrn_reflns_limit_l_min -19
_diffrn_reflns_number 10735
_diffrn_reflns_theta_full 25.35
_diffrn_reflns_theta_max 25.35
_diffrn_reflns_theta_min 3.11
_diffrn_standards_decay_% 0
_diffrn_standards_number 0
_exptl_absorpt_coefficient_mu 0.115
_exptl_absorpt_correction_type none
_exptl_crystal_colour colourless
_exptl_crystal_density_diffrn 1.359
_exptl_crystal_density_meas ?
_exptl_crystal_density_method .
_exptl_crystal_description plate
_exptl_crystal_F_000 816
_exptl_crystal_size_max 0.10
_exptl_crystal_size_mid 0.08
_exptl_crystal_size_min 0.02
_refine_diff_density_max 0.120
_refine_diff_density_min -0.105
_refine_ls_extinction_coef 0.0061(5)
_refine_ls_extinction_expression Fc^*^=kFc[1+0.001xFc^2^\l^3^/sin(2\q)]^-1/4^
_refine_ls_extinction_method SHELXL97
_refine_ls_goodness_of_fit_ref 1.051
_refine_ls_hydrogen_treatment mixed
_refine_ls_matrix_type full
_refine_ls_number_parameters 288
_refine_ls_number_reflns 3500
_refine_ls_number_restraints 33
_refine_ls_restrained_S_all 1.056
_refine_ls_R_factor_all 0.1647
_refine_ls_R_factor_gt 0.0363
_refine_ls_shift/su_max 0.000
_refine_ls_shift/su_mean 0.000
_refine_ls_structure_factor_coef Fsqd
_refine_ls_weighting_details
; calc
w = [exp(4.20(sin\q/\l)^2^)]/[\s^2^(Fo^2^)]
where P = 0.33333Fo^2^ + 0.66667Fc^2^
;
_refine_ls_weighting_scheme calc
_refine_ls_wR_factor_gt 0.0645
_refine_ls_wR_factor_ref 0.0937
_reflns_number_gt 1216
_reflns_number_total 3500
_reflns_threshold_expression I>2\s(I)
_cod_data_source_file bt6649.cif
_cod_data_source_block I
_cod_original_sg_symbol_Hall 'P 2ybc'
_cod_original_sg_symbol_H-M 'P 21/c'
_cod_database_code 2205867
_cod_database_fobs_code 2205867

loop_
_symmetry_equiv_pos_as_xyz
'x, y, z'
'-x, y+1/2, -z+1/2'
'-x, -y, -z'
'x, -y-1/2, z-1/2'

loop_
_atom_site_label
_atom_site_fract_x
_atom_site_fract_y
_atom_site_fract_z
_atom_site_U_iso_or_equiv
_atom_site_adp_type
_atom_site_calc_flag
_atom_site_refinement_flags
_atom_site_occupancy
_atom_site_disorder_assembly
_atom_site_disorder_group
_atom_site_type_symbol
C17 0.9526(3) 0.5666(6) 0.2122(3) 0.0932(14) Uani d D 1 . . C
F1 0.9111(7) 0.4445(11) 0.2340(7) 0.089(4) Uani d PD 0.44(2) A 1 F
F2 0.9547(14) 0.6602(15) 0.2711(9) 0.210(10) Uani d PD 0.44(2) A 1 F
F3 1.0445(7) 0.529(2) 0.2164(10) 0.207(8) Uani d PD 0.44(2) A 1 F
F1' 0.9391(14) 0.4306(10) 0.2235(8) 0.239(8) Uani d PD 0.56(2) A 2 F
F2' 0.9338(6) 0.6413(10) 0.2748(4) 0.093(3) Uani d PD 0.56(2) A 2 F
F3' 1.0510(5) 0.5860(19) 0.2253(6) 0.179(5) Uani d PD 0.56(2) A 2 F
O1 0.32229(17) 1.0672(3) 0.22413(12) 0.0808(7) Uani d . 1 . . O
O2 0.38587(15) 0.9345(3) 0.34255(13) 0.0611(6) Uani d . 1 . . O
H2 0.401(3) 1.033(4) 0.367(2) 0.130(15) Uiso d . 1 . . H
O3 0.31048(17) 0.5601(3) 0.21431(12) 0.0822(7) Uani d . 1 . . O
O4 0.47856(14) 0.7508(2) 0.04261(12) 0.0642(6) Uani d . 1 . . O
N1 0.33628(17) 0.6911(3) 0.26012(14) 0.0616(7) Uani d . 1 . . N
N2 0.57742(16) 0.6904(3) 0.06055(13) 0.0524(6) Uani d . 1 A . N
C1 0.2685(2) 0.8080(3) 0.11721(16) 0.0498(7) Uani d . 1 . . C
C2 0.31563(19) 0.7461(3) 0.06103(17) 0.0514(8) Uani d . 1 . . C
C3 0.2680(2) 0.7527(4) -0.02663(18) 0.0680(10) Uani d . 1 . . C
H3A 0.2994 0.7110 -0.0646 0.082 Uiso calc R 1 . . H
C4 0.1745(2) 0.8209(4) -0.05745(19) 0.0833(11) Uani d . 1 . . C
H4A 0.1430 0.8253 -0.1163 0.100 Uiso calc R 1 . . H
C5 0.1276(2) 0.8822(4) -0.0021(2) 0.0851(12) Uani d . 1 . . C
H5A 0.0643 0.9275 -0.0233 0.102 Uiso calc R 1 . . H
C6 0.1742(2) 0.8768(4) 0.08491(19) 0.0692(10) Uani d . 1 . . C
H6A 0.1424 0.9193 0.1223 0.083 Uiso calc R 1 . . H
C7 0.3161(2) 0.8058(4) 0.21186(17) 0.0497(7) Uani d . 1 . . C
C8 0.3413(2) 0.9489(4) 0.25920(19) 0.0533(8) Uani d . 1 . . C
C10 0.3324(3) 0.4370(4) 0.2734(2) 0.1358(18) Uani d . 1 . . C
H10D 0.3197 0.3457 0.2418 0.204 Uiso calc R 1 . . H
H10E 0.2894 0.4425 0.3104 0.204 Uiso calc R 1 . . H
H10F 0.4027 0.4408 0.3072 0.204 Uiso calc R 1 . . H
C11 0.7341(2) 0.7043(3) 0.02873(18) 0.0534(8) Uani d . 1 A . C
C12 0.7927(2) 0.6592(3) 0.10947(17) 0.0590(9) Uani d . 1 . . C
H12A 0.7636 0.6564 0.1544 0.071 Uiso calc R 1 A . H
C13 0.8931(2) 0.6186(4) 0.1240(2) 0.0672(10) Uani d . 1 A . C
C14 0.9378(2) 0.6263(4) 0.0594(3) 0.0874(12) Uani d . 1 . . C
H14A 1.0060 0.6004 0.0696 0.105 Uiso calc R 1 A . H
C15 0.8812(3) 0.6729(5) -0.0213(2) 0.0986(13) Uani d . 1 A . C
H15A 0.9113 0.6780 -0.0655 0.118 Uiso calc R 1 . . H
C16 0.7806(3) 0.7116(4) -0.0360(2) 0.0779(11) Uani d . 1 . . C
H16A 0.7430 0.7431 -0.0904 0.093 Uiso calc R 1 A . H
C18 0.6265(2) 0.7509(3) 0.01302(17) 0.0523(8) Uani d . 1 . . C
C19 0.5795(2) 0.8618(4) -0.05471(19) 0.0828(11) Uani d . 1 A . C
H19A 0.5148 0.8255 -0.0896 0.124 Uiso calc R 1 . . H
H19B 0.6238 0.8780 -0.0899 0.124 Uiso calc R 1 . . H
H19D 0.5696 0.9534 -0.0283 0.124 Uiso calc R 1 . . H
C20 0.42022(19) 0.6758(4) 0.09013(16) 0.0575(8) Uani d . 1 . . C
H20A 0.4508 0.6894 0.1513 0.069 Uiso calc R 1 . . H
H20C 0.4161 0.5706 0.0775 0.069 Uiso calc R 1 . . H

loop_
_atom_site_aniso_label
_atom_site_aniso_U_11
_atom_site_aniso_U_22
_atom_site_aniso_U_33
_atom_site_aniso_U_12
_atom_site_aniso_U_13
_atom_site_aniso_U_23
C17 0.069(3) 0.095(4) 0.101(4) 0.005(3) 0.001(3) -0.004(4)
F1 0.085(6) 0.116(10) 0.067(4) 0.001(4) 0.022(4) 0.027(5)
F2 0.244(16) 0.152(12) 0.159(13) -0.011(10) -0.058(11) -0.055(10)
F3 0.084(8) 0.365(19) 0.183(12) 0.123(10) 0.059(8) 0.159(13)
F1' 0.369(19) 0.106(9) 0.157(10) 0.051(11) -0.059(11) 0.012(7)
F2' 0.075(4) 0.150(8) 0.050(4) 0.017(4) 0.014(3) 0.002(5)
F3' 0.059(5) 0.375(13) 0.089(5) -0.001(6) -0.004(4) -0.059(7)
O1 0.140(2) 0.0459(17) 0.0537(14) -0.0015(14) 0.0240(13) 0.0039(12)
O2 0.0844(15) 0.0489(16) 0.0451(14) -0.0051(11) 0.0113(11) -0.0038(11)
O3 0.141(2) 0.0417(16) 0.0605(14) -0.0133(14) 0.0250(13) -0.0067(13)
O4 0.0583(13) 0.0684(15) 0.0693(14) 0.0160(11) 0.0240(11) 0.0210(11)
N1 0.0918(18) 0.0419(18) 0.0520(15) -0.0078(15) 0.0222(13) -0.0067(15)
N2 0.0555(14) 0.0526(17) 0.0492(14) 0.0122(13) 0.0153(12) 0.0050(14)
C1 0.0567(17) 0.050(2) 0.0432(17) -0.0021(16) 0.0158(15) -0.0035(16)
C2 0.0494(17) 0.054(2) 0.0483(18) 0.0057(15) 0.0109(15) -0.0037(15)
C3 0.067(2) 0.086(3) 0.0457(19) 0.0136(19) 0.0088(16) -0.0093(17)
C4 0.074(2) 0.116(3) 0.049(2) 0.020(2) 0.0011(18) -0.008(2)
C5 0.064(2) 0.121(4) 0.063(2) 0.028(2) 0.0061(19) -0.004(2)
C6 0.0612(19) 0.085(3) 0.064(2) 0.0182(19) 0.0210(17) -0.0017(18)
C7 0.0625(18) 0.042(2) 0.0484(17) -0.0041(17) 0.0217(14) -0.0009(17)
C8 0.071(2) 0.050(2) 0.042(2) -0.0073(17) 0.0207(17) -0.0007(18)
C10 0.265(5) 0.042(3) 0.087(3) -0.015(3) 0.031(3) 0.021(2)
C11 0.0614(19) 0.052(2) 0.0495(18) 0.0022(16) 0.0212(16) -0.0018(16)
C12 0.0622(19) 0.061(2) 0.056(2) -0.0010(17) 0.0208(16) -0.0023(17)
C13 0.059(2) 0.077(3) 0.066(2) 0.0038(18) 0.0189(19) 0.0001(19)
C14 0.064(2) 0.104(3) 0.097(3) 0.013(2) 0.029(2) 0.004(2)
C15 0.086(3) 0.138(4) 0.084(3) 0.029(3) 0.045(2) 0.019(3)
C16 0.081(2) 0.098(3) 0.060(2) 0.021(2) 0.0292(19) 0.014(2)
C18 0.067(2) 0.047(2) 0.0457(19) 0.0047(16) 0.0208(16) 0.0048(15)
C19 0.089(2) 0.080(3) 0.087(2) 0.024(2) 0.0377(19) 0.039(2)
C20 0.0640(19) 0.060(2) 0.0515(17) 0.0063(17) 0.0219(15) 0.0024(17)

loop_
_atom_type_symbol
_atom_type_description
_atom_type_scat_dispersion_real
_atom_type_scat_dispersion_imag
_atom_type_scat_source
C C 0.0033 0.0016 'International Tables Vol C Tables 4.2.6.8 and 6.1.1.4'
H H 0.0000 0.0000 'International Tables Vol C Tables 4.2.6.8 and 6.1.1.4'
N N 0.0061 0.0033 'International Tables Vol C Tables 4.2.6.8 and 6.1.1.4'
O O 0.0106 0.0060 'International Tables Vol C Tables 4.2.6.8 and 6.1.1.4'
F F 0.0171 0.0103 'International Tables Vol C Tables 4.2.6.8 and 6.1.1.4'

loop_
_geom_angle_atom_site_label_1
_geom_angle_atom_site_label_2
_geom_angle_atom_site_label_3
_geom_angle
F2 C17 F3 109.3(9)
F1' C17 F2' 108.5(8)
F1' C17 F3' 107.0(8)
F2' C17 F3' 103.3(6)
F2 C17 F1 105.4(9)
F3 C17 F1 104.6(9)
F1' C17 C13 112.4(7)
F2 C17 C13 113.6(8)
F3 C17 C13 112.4(8)
F2' C17 C13 114.1(5)
F3' C17 C13 110.9(6)
F1 C17 C13 111.0(5)
C8 O2 H2 108(2)
N1 O3 C10 109.0(2)
N2 O4 C20 111.0(2)
C7 N1 O3 112.5(2)
C18 N2 O4 110.5(2)
C2 C1 C6 119.4(2)
C2 C1 C7 122.2(2)
C6 C1 C7 118.4(3)
C1 C2 C3 119.6(3)
C1 C2 C20 123.0(2)
C3 C2 C20 117.3(3)
C4 C3 C2 120.1(3)
C4 C3 H3A 119.9
C2 C3 H3A 119.9
C5 C4 C3 120.4(3)
C5 C4 H4A 119.8
C3 C4 H4A 119.8
C4 C5 C6 120.0(3)
C4 C5 H5A 120.0
C6 C5 H5A 120.0
C5 C6 C1 120.4(3)
C5 C6 H6A 119.8
C1 C6 H6A 119.8
N1 C7 C1 126.7(3)
N1 C7 C8 114.0(3)
C1 C7 C8 119.3(3)
O1 C8 O2 123.1(3)
O1 C8 C7 122.5(3)
O2 C8 C7 114.4(3)
O3 C10 H10D 109.5
O3 C10 H10E 109.5
H10D C10 H10E 109.5
O3 C10 H10F 109.5
H10D C10 H10F 109.5
H10E C10 H10F 109.5
C16 C11 C12 118.1(3)
C16 C11 C18 120.7(3)
C12 C11 C18 121.2(3)
C13 C12 C11 120.9(3)
C13 C12 H12A 119.6
C11 C12 H12A 119.6
C14 C13 C12 120.3(3)
C14 C13 C17 120.9(4)
C12 C13 C17 118.8(4)
C13 C14 C15 119.7(3)
C13 C14 H14A 120.1
C15 C14 H14A 120.1
C16 C15 C14 119.9(3)
C16 C15 H15A 120.0
C14 C15 H15A 120.0
C15 C16 C11 121.1(3)
C15 C16 H16A 119.5
C11 C16 H16A 119.5
N2 C18 C11 116.4(3)
N2 C18 C19 122.8(3)
C11 C18 C19 120.8(3)
C18 C19 H19A 109.5
C18 C19 H19B 109.5
H19A C19 H19B 109.5
C18 C19 H19D 109.5
H19A C19 H19D 109.5
H19B C19 H19D 109.5
O4 C20 C2 105.0(2)
O4 C20 H20A 110.7
C2 C20 H20A 110.8
O4 C20 H20C 110.8
C2 C20 H20C 110.7
H20A C20 H20C 108.8

loop_
_geom_bond_atom_site_label_1
_geom_bond_atom_site_label_2
_geom_bond_distance
C17 F1' 1.263(9)
C17 F2 1.272(11)
C17 F3 1.287(9)
C17 F2' 1.309(7)
C17 F3' 1.313(8)
C17 F1 1.335(9)
C17 C13 1.506(5)
O1 C8 1.204(3)
O2 C8 1.323(3)
O2 H2 0.97(4)
O3 N1 1.388(3)
O3 C10 1.444(4)
O4 N2 1.409(2)
O4 C20 1.435(3)
N1 C7 1.281(3)
N2 C18 1.286(3)
C1 C2 1.383(3)
C1 C6 1.391(3)
C1 C7 1.490(3)
C2 C3 1.388(3)
C2 C20 1.511(3)
C3 C4 1.377(4)
C3 H3A 0.9300
C4 C5 1.367(4)
C4 H4A 0.9300
C5 C6 1.376(3)
C5 H5A 0.9300
C6 H6A 0.9300
C7 C8 1.492(4)
C10 H10D 0.9600
C10 H10E 0.9600
C10 H10F 0.9600
C11 C16 1.384(4)
C11 C12 1.387(3)
C11 C18 1.481(4)
C12 C13 1.376(3)
C12 H12A 0.9300
C13 C14 1.366(4)
C14 C15 1.383(4)
C14 H14A 0.9300
C15 C16 1.373(4)
C15 H15A 0.9300
C16 H16A 0.9300
C18 C19 1.491(4)
C19 H19A 0.9600
C19 H19B 0.9600
C19 H19D 0.9600
C20 H20A 0.9700
C20 H20C 0.9700

loop_
_geom_hbond_atom_site_label_D
_geom_hbond_atom_site_label_H
_geom_hbond_atom_site_label_A
_geom_hbond_site_symmetry_A
_geom_hbond_distance_DH
_geom_hbond_distance_HA
_geom_hbond_distance_DA
_geom_hbond_angle_DHA
O2 H2 N2 2_655 0.97(4) 1.81(4) 2.761(3) 164(3)

loop_
_geom_torsion_atom_site_label_1
_geom_torsion_atom_site_label_2
_geom_torsion_atom_site_label_3
_geom_torsion_atom_site_label_4
_geom_torsion
C10 O3 N1 C7 -178.1(3)
C20 O4 N2 C18 175.2(2)
C6 C1 C2 C3 -0.3(4)
C7 C1 C2 C3 -179.4(3)
C6 C1 C2 C20 177.0(3)
C7 C1 C2 C20 -2.1(5)
C1 C2 C3 C4 0.1(5)
C20 C2 C3 C4 -177.3(3)
C2 C3 C4 C5 -0.2(6)
C3 C4 C5 C6 0.4(6)
C4 C5 C6 C1 -0.6(6)
C2 C1 C6 C5 0.5(5)
C7 C1 C6 C5 179.7(3)
O3 N1 C7 C1 1.2(4)
O3 N1 C7 C8 179.1(2)
C2 C1 C7 N1 -64.0(4)
C6 C1 C7 N1 116.9(3)
C2 C1 C7 C8 118.3(3)
C6 C1 C7 C8 -60.8(4)
N1 C7 C8 O1 -176.1(3)
C1 C7 C8 O1 1.9(4)
N1 C7 C8 O2 3.8(4)
C1 C7 C8 O2 -178.2(2)
C16 C11 C12 C13 -1.9(5)
C18 C11 C12 C13 -178.8(3)
C11 C12 C13 C14 1.9(5)
C11 C12 C13 C17 -178.4(4)
F1' C17 C13 C14 -96.1(11)
F2 C17 C13 C14 122.8(12)
F3 C17 C13 C14 -1.9(13)
F2' C17 C13 C14 139.9(6)
F3' C17 C13 C14 23.7(10)
F1 C17 C13 C14 -118.7(7)
F1' C17 C13 C12 84.2(11)
F2 C17 C13 C12 -56.9(12)
F3 C17 C13 C12 178.4(11)
F2' C17 C13 C12 -39.8(7)
F3' C17 C13 C12 -156.0(8)
F1 C17 C13 C12 61.6(7)
C12 C13 C14 C15 -1.1(5)
C17 C13 C14 C15 179.3(4)
C13 C14 C15 C16 0.2(6)
C14 C15 C16 C11 -0.2(6)
C12 C11 C16 C15 1.1(5)
C18 C11 C16 C15 178.0(3)
O4 N2 C18 C11 176.4(2)
O4 N2 C18 C19 -3.6(4)
C16 C11 C18 N2 153.6(3)
C12 C11 C18 N2 -29.5(4)
C16 C11 C18 C19 -26.3(4)
C12 C11 C18 C19 150.6(3)
N2 O4 C20 C2 -177.0(2)
C1 C2 C20 O4 -125.2(3)
C3 C2 C20 O4 52.2(3)
